data_1011332
loop_
_publ_author_name
'Pauling, L'
'Hoard, J L'

_publ_section_title 'The crystal structure of cadmium chloride'
_journal_coden_ASTM ZEKGAX
_journal_name_full
;
Zeitschrift fuer Kristallographie, Kristallgeometrie, Kristallphysik,
Kristallchemie (-144,1977)
;
_journal_page_first 546
_journal_page_last 551
_journal_volume 74
_journal_year 1930
_chemical_formula_structural 'Cd Cl2'
_chemical_formula_sum 'Cd Cl2'
_chemical_name_systematic 'Cadmium chloride'
_space_group_IT_number 166
_symmetry_cell_setting trigonal
_symmetry_space_group_name_Hall '-P 3* 2'
_symmetry_space_group_name_H-M 'R -3 m :R'
_cell_angle_alpha 36.03
_cell_angle_beta 36.03
_cell_angle_gamma 36.03
_cell_formula_units_Z 1
_cell_length_a 6.23
_cell_length_b 6.23
_cell_length_c 6.23
_cell_volume 74.8
_exptl_crystal_density_meas 4.05
_cod_original_sg_symbol_H-M 'R -3 m R'
_cod_database_code 1011332

loop_
_symmetry_equiv_pos_as_xyz
x,y,z
y,x,z
y,z,x
x,z,y
z,x,y
z,y,x
-x,-y,-z
-y,-x,-z
-y,-z,-x
-x,-z,-y
-z,-x,-y
-z,-y,-x

loop_
_atom_site_label
_atom_site_type_symbol
_atom_site_symmetry_multiplicity
_atom_site_Wyckoff_symbol
_atom_site_fract_x
_atom_site_fract_y
_atom_site_fract_z
_atom_site_occupancy
_atom_site_attached_hydrogens
_atom_site_calc_flag
Cd1 Cd2+ 1 a 0. 0. 0. 1. 0 d
Cl1 Cl1- 2 c 0.25(1) 0.25(1) 0.25(1) 1. 0 d

loop_
_atom_type_symbol
_atom_type_oxidation_number
Cd2+ 2.000
Cl1- -1.000
